data_1541178
loop_
_publ_author_name
'Rogachev, D.L.'
'Rastsvetaeva, R.K.'
'Kuznetsov, V.Ya.'
'Dikareva, L.M.'

_publ_section_title
;
 Crystal structure of dicesium cerium(IV) tris(sulfate)
;
_journal_name_full 'Zhurnal Strukturnoi Khimii (Issue-No. from 1981)'
_journal_page_first 105
_journal_page_last 110
_journal_volume 30
_journal_year 1989
_chemical_formula_sum 'Ce Cs2 O12 S3'
_chemical_name_systematic 'Cs2 Ce (S O4)3'
_space_group_IT_number 4
_symmetry_space_group_name_Hall 'P 2yb'
_symmetry_space_group_name_H-M 'P 1 21 1'
_cell_angle_alpha 90
_cell_angle_beta 96.4
_cell_angle_gamma 90
_cell_formula_units_Z 8
_cell_length_a 9.772
_cell_length_b 16.797
_cell_length_c 14.812
_cell_volume 2416.094
_citation_journal_id_ASTM ZSTKAI
_cod_data_source_file Rogachev_ZSTKAI_1989_1296.cif
_cod_data_source_block Ce1Cs2O12S3
_cod_original_formula_sum 'Ce1 Cs2 O12 S3'
_cod_database_code 1541178

loop_
_symmetry_equiv_pos_as_xyz
x,y,z
-x,y+1/2,-z

loop_
_atom_site_label
_atom_site_type_symbol
_atom_site_fract_x
_atom_site_fract_y
_atom_site_fract_z
_atom_site_occupancy
_atom_site_U_iso_or_equiv
Cs5 Cs+1 0.8629 0.7688 0.1387 1 0.0
O15 O-2 0.3815 0.1073 0.2568 1 0.0
S8 S+6 0.1629 0.6088 0.1596 1 0.0
Ce3 Ce+4 0.1053 0.2541 0.3443 1 0.0
O45 O-2 0.0452 0.8466 0.5817 1 0.0
Cs2 Cs+1 0.1017 0.9219 0.3955 1 0.0
O2 O-2 0.6107 0.2983 0.1566 1 0.0
O32 O-2 0.3171 0.6117 0.1836 1 0.0
O20 O-2 0.2589 0.3581 0.3814 1 0.0
O13 O-2 0.352 0.0541 0.4052 1 0.0
Ce1 Ce+4 0.377 0.0936 0.1036 1 0.0
S9 S+6 0.19 0.9264 0.1622 1 0.0
O25 O-2 0.1673 0.1641 0.1049 1 0.0
O42 O-2 0.1682 0.5493 0.6827 1 0.0
O33 O-2 0.2223 0.8537 0.1074 1 0.0
O34 O-2 0.2133 0.9958 0.101 1 0.0
O12 O-2 0.4531 0.9105 0.0032 1 0.0
Cs3 Cs+1 0.8715 0.0675 0.1093 1 0.0
O10 O-2 0.5207 0.9877 0.1416 1 0.0
S12 S+6 0.0735 0.9068 0.656 1 0.0
Cs1 Cs+1 0.3594 0.419 0.1464 1 0.0
O37 O-2 0.0979 0.1453 0.63 1 0.0
O22 O-2 0.3691 0.8039 0.4168 1 0.0
O38 O-2 0.1165 0.2902 0.642 1 0.0
S5 S+6 0.3133 0.4377 0.4084 1 0.0
O44 O-2 0.025 0.5763 0.5383 1 0.0
O9 O-2 0.5228 0.8461 0.147 1 0.0
O6 O-2 0.6136 0.5351 0.1691 1 0.0
S3 S+6 0.5475 0.9149 0.0871 1 0.0
O43 O-2 0.2551 0.6199 0.5572 1 0.0
Cs4 Cs+1 0.8412 0.4142 0.0939 1 0.0
O4 O-2 0.4269 0.2276 0.0664 1 0.0
Ce4 Ce+4 0.1331 0.5874 0.403 1 0.0
S7 S+6 0.1228 0.2419 0.1404 1 0.0
S4 S+6 0.3072 0.1156 0.3412 1 0.0
O3 O-2 0.6533 0.2348 0.0153 1 0.0
O7 O-2 0.7238 0.6025 0.0521 1 0.0
O28 O-2 0.2277 0.2706 0.2162 1 0.0
O5 O-2 0.5658 0.6744 0.1347 1 0.0
O21 O-2 0.3321 0.6644 0.3874 1 0.0
O29 O-2 0.1196 0.5416 0.106 1 0.0
S6 S+6 0.3549 0.7439 0.3467 1 0.0
O48 O-2 0.216 0.9134 0.6836 1 0.0
S2 S+6 0.5981 0.5965 0.0987 1 0.0
O41 O-2 0.0935 0.6804 0.6444 1 0.0
O19 O-2 0.2827 0.4952 0.3341 1 0.0
O31 O-2 0.0964 0.6099 0.2454 1 0.0
O23 O-2 0.477 0.7364 0.2946 1 0.0
O14 O-2 0.3336 0.1949 0.3781 1 0.0
O16 O-2 0.1565 0.1156 0.3115 1 0.0
O30 O-2 0.1364 0.684 0.1113 1 0.0
S10 S+6 0.0714 0.2241 0.5841 1 0.0
O24 O-2 0.2417 0.765 0.2742 1 0.0
O27 O-2 0.9983 0.226 0.1882 1 0.0
O39 O-2 0.1389 0.2266 0.4998 1 0.0
Ce2 Ce+4 0.3606 0.7453 0.1433 1 0.0
Cs7 Cs+1 0.6194 0.5746 0.3752 1 0.0
O18 O-2 0.4601 0.4329 0.4407 1 0.0
O46 O-2 0.0213 0.9847 0.6307 1 0.0
O40 O-2 0.9178 0.2244 0.565 1 0.0
O11 O-2 0.6916 0.913 0.0712 1 0.0
O17 O-2 0.2316 0.4685 0.4791 1 0.0
O8 O-2 0.4886 0.5778 0.0239 1 0.0
O35 O-2 0.0464 0.9242 0.177 1 0.0
O26 O-2 0.0967 0.2993 0.0691 1 0.0
O47 O-2 0.997 0.872 0.7285 1 0.0
O1 O-2 0.6015 0.1536 0.1442 1 0.0
S1 S+6 0.5769 0.2326 0.0953 1 0.0
O36 O-2 0.2874 0.931 0.2443 1 0.0
S11 S+6 0.1386 0.6051 0.6091 1 0.0
Cs6 Cs+1 0.6101 0.2751 0.3741 1 0.0
Cs8 Cs+1 0.5785 0.9328 0.344 1 0.0
